data_7159091
loop_
_publ_author_name
'Xu, Xin'
'Gao, Dandan'
'Wang, Jiahua'
'Tang, Xiang-Ying'
'Wang, Long'

_publ_section_title
;
 The B(C<sub>6</sub>F<sub>5</sub>)<sub>3</sub>&#xb7;H<sub>2</sub>O
 promoted synthesis of fluoroalkylated 3,3',3''-trisindolylmethanes from
 fluorocarboxylic acids and indoles.
;
_journal_issue 7
_journal_name_full 'Organic &amp; biomolecular chemistry'
_journal_page_first 1478
_journal_page_last 1486
_journal_paper_doi 10.1039/d2ob02241a
_journal_volume 21
_journal_year 2023
_chemical_formula_moiety 'C29 H24 F3 N3'
_chemical_formula_sum 'C29 H24 F3 N3'
_chemical_formula_weight 471.51
_space_group_crystal_system monoclinic
_space_group_IT_number 14
_space_group_name_Hall '-P 2yn'
_space_group_name_H-M_alt 'P 1 21/n 1'
_atom_sites_solution_hydrogens geom
_atom_sites_solution_primary dual
_audit_creation_date 2022-10-17
_audit_creation_method
;
Olex2 1.3
(compiled 2020.06.28 svn.raecde09e for OlexSys, GUI svn.r6132)
;
_audit_update_record
;
2022-10-17 deposited with the CCDC.	2023-01-09 downloaded from the CCDC.
;
_cell_angle_alpha 90
_cell_angle_beta 91.6634(3)
_cell_angle_gamma 90
_cell_formula_units_Z 4
_cell_length_a 8.86737(3)
_cell_length_b 15.02535(6)
_cell_length_c 17.36072(7)
_cell_measurement_reflns_used 42917
_cell_measurement_temperature 99.99(10)
_cell_measurement_theta_max 73.7750
_cell_measurement_theta_min 3.8830
_cell_volume 2312.087(15)
_computing_cell_refinement 'CrysAlisPro 1.171.39.28b (Rigaku OD, 2015)'
_computing_data_collection 'CrysAlisPro 1.171.39.28b (Rigaku OD, 2015)'
_computing_data_reduction 'CrysAlisPro 1.171.39.28b (Rigaku OD, 2015)'
_computing_molecular_graphics 'Olex2 1.3 (Dolomanov et al., 2009)'
_computing_publication_material 'Olex2 1.3 (Dolomanov et al., 2009)'
_computing_structure_refinement 'SHELXL 2018/3 (Sheldrick, 2015)'
_computing_structure_solution 'SHELXT 2014/5 (Sheldrick, 2014)'
_diffrn_ambient_environment N~2~
_diffrn_ambient_temperature 99.99(10)
_diffrn_detector 'CCD plate'
_diffrn_measured_fraction_theta_full 1.000
_diffrn_measured_fraction_theta_max 0.991
_diffrn_measurement_details
;
List of Runs (angles in degrees, time in seconds):

  # Type    Start    End  Width  t~exp~   \w     \q     \k     \f   Frames
#--------------------------------------------------------------------------
  1  \w    -33.00  28.00   0.50    0.50    --    0.00 -82.00 150.00  122
  2  \w    -50.00  53.00   0.50    0.50    --   32.00 -53.00-135.68  206
  3  \w     10.00  58.00   0.50    0.50    --   36.00  71.00  67.39   96
  4  \w     64.00 107.00   0.50    0.50    --   36.00  71.00  67.39   86
  5  \w     13.00  38.00   0.50    0.50    --   40.00  71.00-102.23   50
  6  \w     82.00 108.00   0.50    0.50    --   40.00  71.00-102.23   52
  7  \w     21.00  70.00   0.50    0.50    --   48.00  72.00 131.77   98
  8  \w     83.00 135.00   0.50    0.50    --   48.00  72.00 131.77  104
  9  \w     31.00  66.00   0.50    0.50    --   56.00  74.00-102.69   70
 10  \w     29.00  63.00   0.50    0.50    --   56.00  73.00 147.54   68
 11  \w     32.00  66.00   0.50    0.50    --   60.00  74.00   3.47   68
 12  \w    109.00 146.00   0.50    0.50    --   60.00  74.00-146.98   74
 13  \w     34.00  63.00   0.50    0.50    --   60.00  75.00  29.26   58
 14  \w     32.00  71.00   0.50    0.50    --   60.00  74.00-146.98   78
 15  \w     77.00 104.00   0.50    0.50    --   60.00  74.00-146.98   54
 16  \w     32.00  75.00   0.50    0.50    --   60.00  75.00 -62.91   86
 17  \w     44.00  75.00   0.50    0.50    --   72.00  75.00 -18.23   62
 18  \w     44.00  79.00   0.50    0.50    --   72.00  75.00  39.32   70
 19  \w     45.00  79.00   0.50    0.50    --   72.00  73.00 139.89   68
 20  \w     44.00  69.00   0.50    0.50    --   72.00  75.00 -58.93   50
 21  \w     49.00  77.00   0.50    0.50    --   76.00  75.00  67.56   56
 22  \w     48.00  74.00   0.50    0.50    --   76.00  74.00  -3.55   52
 23  \w     48.00  83.00   0.50    0.50    --   76.00  74.00 152.33   70
 24  \w    142.00 169.00   0.50    0.50    --   80.00  75.00-135.17   54
 25  \w     52.00  86.00   0.50    0.50    --   80.00  75.00-135.17   68
 26  \w     57.00  96.00   0.50    0.50    --   80.00  69.00 -47.54   78
 27  \w     87.00 130.00   0.50    0.50    --   80.00  73.00  84.83   86
 28  \w     54.00  81.00   0.50    0.50    --   80.00  73.00  84.83   54
 29  \w    114.00 168.00   0.50    0.50    --   80.00  69.00 -47.54  108
 30  \w    124.00 173.00   0.50    0.50    --   84.00  73.00 109.50   98
 31  \w     57.00 118.00   0.50    0.50    --   84.00  73.00 109.50  122
 32  \w     59.00 172.00   0.50    0.50    --   84.00  68.00-176.98  226
 33  \w     52.00 122.00   0.50    0.50    --   94.60 -82.00   0.00  140
 34  \w     21.00 123.00   0.50    0.50    --   94.60 -82.00 120.00  204
 35  \w    143.00 169.00   0.50    0.50    --   94.60  45.00-180.00   52
 36  \w     75.00 134.00   0.50    0.50    --   94.60  45.00-180.00  118
 37  \w      8.00 109.00   0.50    0.50    --   94.60 -61.00 120.00  202
 38  \w     96.00 124.00   0.50    0.50    --   94.60 -77.00-120.00   56
 39  \w      5.00  92.00   0.50    0.50    --   94.60 -77.00-120.00  174
 40  \w     66.00 184.00   0.50    0.50    --   94.60  74.00  75.80  236
 41  \w     75.00 125.00   0.50    0.50    --   94.60  75.00 -61.28  100
 42  \w     72.00 146.00   0.50    0.50    --   94.60  61.00 -60.00  148
 43  \w     70.00 181.00   0.50    0.50    --   94.60  67.00  28.03  222
 44  \w     74.00 165.00   0.50    0.50    --   94.60  50.00  -2.57  182
 45  \w      6.00 106.00   0.50    0.50    --   94.60 -61.00   0.00  200
 46  \w     66.00 168.00   0.50    0.50    --   94.60  74.00-163.50  204
 47  \w     23.00 103.00   0.50    0.50    --   94.60 -82.00 -60.00  160
 48  \w     71.00 133.00   0.50    0.50    --   94.60  67.00   1.53  124
 49  \w     70.00 150.00   0.50    0.50    --   94.60  69.00-113.83  160
 50  \w     84.00 113.00   0.50    0.50    --   94.60 -82.00-150.00   58
 51  \w     68.00 136.00   0.50    0.50    --   94.60  72.00-101.77  136
 52  \w      7.00  34.00   0.50    0.50    --   94.60 -82.00-150.00   54
 53  \w     71.00 180.00   0.50    0.50    --   94.60  71.00 119.99  218
 54  \w     66.00 146.00   0.50    0.50    --   94.60  74.00  33.10  160
;
_diffrn_measurement_device 'four-circle diffractometer'
_diffrn_measurement_device_type 'XtaLAB AFC12 (RINC): Kappa single'
_diffrn_measurement_method '\w scans'
_diffrn_orient_matrix_type 'CrysAlisPro convention (1999,Acta A55,543-557)'
_diffrn_orient_matrix_UB_11 0.1655818000
_diffrn_orient_matrix_UB_12 -0.0249808000
_diffrn_orient_matrix_UB_13 0.0184009000
_diffrn_orient_matrix_UB_21 -0.0161586000
_diffrn_orient_matrix_UB_22 0.0336817000
_diffrn_orient_matrix_UB_23 0.0831580000
_diffrn_orient_matrix_UB_31 -0.0500946000
_diffrn_orient_matrix_UB_32 -0.0936209000
_diffrn_orient_matrix_UB_33 0.0249955000
_diffrn_radiation_monochromator graphite
_diffrn_radiation_probe x-ray
_diffrn_radiation_type 'Cu K\a'
_diffrn_radiation_wavelength 1.54184
_diffrn_reflns_av_R_equivalents 0.0269
_diffrn_reflns_av_unetI/netI 0.0099
_diffrn_reflns_Laue_measured_fraction_full 1.000
_diffrn_reflns_Laue_measured_fraction_max 0.991
_diffrn_reflns_limit_h_max 11
_diffrn_reflns_limit_h_min -10
_diffrn_reflns_limit_k_max 17
_diffrn_reflns_limit_k_min -18
_diffrn_reflns_limit_l_max 21
_diffrn_reflns_limit_l_min -21
_diffrn_reflns_number 55613
_diffrn_reflns_point_group_measured_fraction_full 1.000
_diffrn_reflns_point_group_measured_fraction_max 0.991
_diffrn_reflns_theta_full 67.684
_diffrn_reflns_theta_max 74.072
_diffrn_reflns_theta_min 3.892
_diffrn_source 'fine-focus sealed X-ray tube'
_diffrn_source_type 'Enhance (Cu) X-ray Source'
_exptl_absorpt_coefficient_mu 0.802
_exptl_absorpt_correction_T_max 1.00000
_exptl_absorpt_correction_T_min 0.77121
_exptl_absorpt_correction_type multi-scan
_exptl_absorpt_process_details
;
CrysAlisPro 1.171.39.28b (Rigaku Oxford Diffraction, 2015)
Empirical absorption correction using spherical harmonics,
 implemented in SCALE3 ABSPACK scaling algorithm.
;
_exptl_crystal_colour 'clear colourless'
_exptl_crystal_colour_lustre clear
_exptl_crystal_colour_primary colourless
_exptl_crystal_density_diffrn 1.355
_exptl_crystal_description block
_exptl_crystal_F_000 984
_exptl_crystal_size_max 0.35
_exptl_crystal_size_mid 0.25
_exptl_crystal_size_min 0.2
_refine_diff_density_max 0.272
_refine_diff_density_min -0.352
_refine_diff_density_rms 0.062
_refine_ls_extinction_method none
_refine_ls_goodness_of_fit_ref 1.073
_refine_ls_hydrogen_treatment constr
_refine_ls_matrix_type full
_refine_ls_number_parameters 319
_refine_ls_number_reflns 4647
_refine_ls_number_restraints 0
_refine_ls_restrained_S_all 1.073
_refine_ls_R_factor_all 0.0381
_refine_ls_R_factor_gt 0.0377
_refine_ls_shift/su_max 0.001
_refine_ls_shift/su_mean 0.000
_refine_ls_structure_factor_coef Fsqd
_refine_ls_weighting_details 'w=1/[\s^2^(Fo^2^)+(0.0434P)^2^+1.1530P] where P=(Fo^2^+2Fc^2^)/3'
_refine_ls_weighting_scheme calc
_refine_ls_wR_factor_gt 0.0925
_refine_ls_wR_factor_ref 0.0928
_reflns_Friedel_coverage 0.000
_reflns_number_gt 4570
_reflns_number_total 4647
_reflns_threshold_expression 'I > 2\s(I)'
_cod_data_source_file d2ob02241a2.cif
_cod_data_source_block 20210108_20201210dce
_cod_depositor_comments 'Adding full bibliography for 7159091--7159092.cif.'
_cod_original_cell_volume 2312.087(16)
_cod_database_code 7159091
_shelx_shelxl_version_number 2018/3
_shelx_space_group_comment
;
The symmetry employed for this shelxl refinement is uniquely defined
by the following loop, which should always be used as a source of
symmetry information in preference to the above space-group names.
They are only intended as comments.
;
_shelx_estimated_absorpt_t_max 0.856
_shelx_estimated_absorpt_t_min 0.767
_reflns_odcompleteness_completeness 100.00
_reflns_odcompleteness_iscentric 1
_reflns_odcompleteness_theta 66.97
_olex2_refinement_description
;
1. Fixed Uiso
 At 1.2 times of:
  All C(H) groups
 At 1.5 times of:
  All C(H,H,H) groups
2.a Aromatic/amide H refined with riding coordinates:
 C00C(H00C), C00D(H00D), C00E(H00E), C00F(H00F), C00M(H00M), C00N(H00N),
 C00O(H00O), C00P(H00P), C00R(H00R), C00S(H00S), C00U(H00U), C00V(H00V),
 C00X(H00X), C00Y(H00Y), C00Z(H00Z)
2.b Idealised Me refined as rotating group:
 C00Q(H00A,H00B,H00G), C00T(H00H,H00I,H00J), C00W(H00K,H00L,H00Q)
;
_olex2_submission_special_instructions 'No special instructions were received'
_oxdiff_exptl_absorpt_empirical_details
;
Empirical correction (ABSPACK) includes:
- Absorption correction using spherical harmonics
- Frame scaling
;
_oxdiff_exptl_absorpt_empirical_full_max 2.061
_oxdiff_exptl_absorpt_empirical_full_min 0.576

loop_
_space_group_symop_operation_xyz
'x, y, z'
'-x+1/2, y+1/2, -z+1/2'
'-x, -y, -z'
'x-1/2, -y-1/2, z-1/2'

loop_
_atom_site_label
_atom_site_type_symbol
_atom_site_fract_x
_atom_site_fract_y
_atom_site_fract_z
_atom_site_U_iso_or_equiv
_atom_site_adp_type
_atom_site_occupancy
_atom_site_site_symmetry_order
_atom_site_calc_flag
_atom_site_refinement_flags_posn
_atom_site_refinement_flags_adp
_atom_site_refinement_flags_occupancy
_atom_site_disorder_assembly
_atom_site_disorder_group
F001 F 0.92640(8) 0.66396(5) 0.34222(4) 0.02214(17) Uani 1 1 d . . . . .
F002 F 0.86937(8) 0.80043(5) 0.31901(4) 0.02364(17) Uani 1 1 d . . . . .
F003 F 1.01437(8) 0.76691(5) 0.41657(4) 0.02315(17) Uani 1 1 d . . . . .
N004 N 0.73382(11) 0.96484(6) 0.50312(6) 0.0181(2) Uani 1 1 d . . . . .
N005 N 0.39411(11) 0.74290(7) 0.30861(6) 0.0193(2) Uani 1 1 d . . . . .
N006 N 0.77031(12) 0.52222(7) 0.54191(6) 0.0208(2) Uani 1 1 d . . . . .
C007 C 0.63394(12) 0.83189(8) 0.53496(6) 0.0159(2) Uani 1 1 d . . . . .
C008 C 0.78112(13) 0.65637(8) 0.48386(6) 0.0159(2) Uani 1 1 d . . . . .
C009 C 0.72806(13) 0.81951(8) 0.46951(6) 0.0157(2) Uani 1 1 d . . . . .
C00A C 0.64003(13) 0.92381(8) 0.55374(6) 0.0167(2) Uani 1 1 d . . . . .
C00B C 0.61435(13) 0.71412(8) 0.37259(6) 0.0160(2) Uani 1 1 d . . . . .
C00C C 0.78463(13) 0.90194(8) 0.45260(6) 0.0170(2) Uani 1 1 d . . . . .
H00C H 0.850097 0.913936 0.411509 0.020 Uiso 1 1 calc R U . . .
C00D C 0.71534(13) 0.57380(8) 0.48231(7) 0.0182(2) Uani 1 1 d . . . . .
H00D H 0.641668 0.554885 0.444996 0.022 Uiso 1 1 calc R U . . .
C00E C 0.54540(13) 0.77525(8) 0.57951(7) 0.0194(2) Uani 1 1 d . . . . .
H00E H 0.539434 0.713434 0.568353 0.023 Uiso 1 1 calc R U . . .
C00F C 0.49655(13) 0.77271(8) 0.36290(7) 0.0180(2) Uani 1 1 d . . . . .
H00F H 0.487466 0.827000 0.390417 0.022 Uiso 1 1 calc R U . . .
C00G C 0.44495(13) 0.66349(8) 0.28032(7) 0.0186(2) Uani 1 1 d . . . . .
C00H C 0.58333(13) 0.64209(8) 0.31907(6) 0.0176(2) Uani 1 1 d . . . . .
C00I C 0.88984(13) 0.74076(8) 0.37649(7) 0.0179(2) Uani 1 1 d . . . . .
C00J C 0.88484(13) 0.65645(8) 0.54949(7) 0.0181(2) Uani 1 1 d . . . . .
C00K C 0.75027(13) 0.73181(7) 0.42686(6) 0.0153(2) Uani 1 1 d . . . . .
C00L C 0.87495(14) 0.57117(8) 0.58367(7) 0.0203(2) Uani 1 1 d . . . . .
C00M C 0.46689(14) 0.81114(9) 0.64005(7) 0.0226(3) Uani 1 1 d . . . . .
H00M H 0.407261 0.773190 0.670607 0.027 Uiso 1 1 calc R U . . .
C00N C 0.47369(14) 0.90235(9) 0.65709(7) 0.0235(3) Uani 1 1 d . . . . .
H00N H 0.417921 0.925011 0.698678 0.028 Uiso 1 1 calc R U . . .
C00O C 0.55988(14) 0.95981(8) 0.61459(7) 0.0209(2) Uani 1 1 d . . . . .
H00O H 0.564571 1.021546 0.626238 0.025 Uiso 1 1 calc R U . . .
C00P C 0.65329(14) 0.56144(8) 0.29954(7) 0.0213(3) Uani 1 1 d . . . . .
H00P H 0.745958 0.544436 0.324143 0.026 Uiso 1 1 calc R U . . .
C00Q C 0.77089(15) 1.05905(8) 0.50159(7) 0.0227(3) Uani 1 1 d . . . . .
H00A H 0.677819 1.094010 0.496590 0.034 Uiso 1 1 calc R U . . .
H00B H 0.834621 1.071327 0.457649 0.034 Uiso 1 1 calc R U . . .
H00G H 0.825211 1.075326 0.549500 0.034 Uiso 1 1 calc R U . . .
C00R C 0.98258(14) 0.71949(9) 0.58415(7) 0.0221(3) Uani 1 1 d . . . . .
H00R H 0.990684 0.777664 0.563249 0.027 Uiso 1 1 calc R U . . .
C00S C 0.37761(14) 0.60970(9) 0.22336(7) 0.0240(3) Uani 1 1 d . . . . .
H00S H 0.285918 0.626467 0.197666 0.029 Uiso 1 1 calc R U . . .
C00T C 0.26180(14) 0.79047(9) 0.27881(7) 0.0246(3) Uani 1 1 d . . . . .
H00H H 0.240932 0.841087 0.312468 0.037 Uiso 1 1 calc R U . . .
H00I H 0.174758 0.750250 0.277205 0.037 Uiso 1 1 calc R U . . .
H00J H 0.280656 0.812078 0.226710 0.037 Uiso 1 1 calc R U . . .
C00U C 0.95903(15) 0.54689(9) 0.64981(7) 0.0271(3) Uani 1 1 d . . . . .
H00U H 0.950413 0.489320 0.671870 0.033 Uiso 1 1 calc R U . . .
C00V C 0.44978(16) 0.53138(9) 0.20607(8) 0.0286(3) Uani 1 1 d . . . . .
H00V H 0.407042 0.493066 0.167769 0.034 Uiso 1 1 calc R U . . .
C00W C 0.73866(16) 0.42792(9) 0.55236(8) 0.0288(3) Uani 1 1 d . . . . .
H00K H 0.650794 0.411038 0.520069 0.043 Uiso 1 1 calc R U . . .
H00L H 0.717585 0.416463 0.606572 0.043 Uiso 1 1 calc R U . . .
H00Q H 0.826303 0.392827 0.537488 0.043 Uiso 1 1 calc R U . . .
C00X C 0.58585(16) 0.50718(9) 0.24422(8) 0.0274(3) Uani 1 1 d . . . . .
H00X H 0.632424 0.452329 0.231681 0.033 Uiso 1 1 calc R U . . .
C00Y C 1.05501(16) 0.61010(10) 0.68164(8) 0.0305(3) Uani 1 1 d . . . . .
H00Y H 1.114292 0.595638 0.726351 0.037 Uiso 1 1 calc R U . . .
C00Z C 1.06680(14) 0.69527(10) 0.64930(8) 0.0274(3) Uani 1 1 d . . . . .
H00Z H 1.133992 0.737272 0.672566 0.033 Uiso 1 1 calc R U . . .

loop_
_atom_site_aniso_label
_atom_site_aniso_U_11
_atom_site_aniso_U_22
_atom_site_aniso_U_33
_atom_site_aniso_U_23
_atom_site_aniso_U_13
_atom_site_aniso_U_12
F001 0.0255(4) 0.0172(3) 0.0241(4) -0.0044(3) 0.0073(3) 0.0016(3)
F002 0.0327(4) 0.0196(4) 0.0190(3) 0.0041(3) 0.0078(3) 0.0010(3)
F003 0.0197(4) 0.0249(4) 0.0250(4) -0.0035(3) 0.0034(3) -0.0044(3)
N004 0.0223(5) 0.0131(5) 0.0187(5) -0.0011(4) -0.0007(4) 0.0002(4)
N005 0.0202(5) 0.0201(5) 0.0174(5) -0.0001(4) -0.0017(4) 0.0022(4)
N006 0.0266(5) 0.0156(5) 0.0202(5) 0.0032(4) -0.0008(4) 0.0010(4)
C007 0.0169(5) 0.0167(5) 0.0140(5) -0.0011(4) -0.0024(4) 0.0019(4)
C008 0.0178(5) 0.0149(5) 0.0150(5) -0.0008(4) 0.0013(4) 0.0017(4)
C009 0.0178(5) 0.0153(5) 0.0139(5) -0.0005(4) -0.0004(4) 0.0009(4)
C00A 0.0179(5) 0.0170(6) 0.0150(5) -0.0001(4) -0.0037(4) 0.0023(4)
C00B 0.0206(6) 0.0144(5) 0.0132(5) -0.0002(4) 0.0009(4) 0.0003(4)
C00C 0.0198(5) 0.0161(5) 0.0153(5) -0.0006(4) 0.0006(4) 0.0004(4)
C00D 0.0205(6) 0.0169(6) 0.0171(5) 0.0010(4) -0.0004(4) 0.0008(4)
C00E 0.0203(6) 0.0199(6) 0.0180(5) 0.0005(4) -0.0002(4) 0.0000(4)
C00F 0.0221(6) 0.0167(5) 0.0152(5) -0.0007(4) 0.0006(4) 0.0003(4)
C00G 0.0211(6) 0.0195(6) 0.0154(5) 0.0001(4) 0.0018(4) -0.0014(5)
C00H 0.0213(6) 0.0171(6) 0.0145(5) -0.0003(4) 0.0010(4) -0.0016(4)
C00I 0.0229(6) 0.0136(5) 0.0172(5) -0.0008(4) 0.0025(4) -0.0002(4)
C00J 0.0185(5) 0.0190(6) 0.0169(5) -0.0020(4) 0.0012(4) 0.0038(4)
C00K 0.0187(5) 0.0128(5) 0.0143(5) -0.0004(4) 0.0013(4) -0.0002(4)
C00L 0.0224(6) 0.0198(6) 0.0188(6) -0.0010(4) 0.0007(4) 0.0050(5)
C00M 0.0210(6) 0.0290(7) 0.0180(6) 0.0026(5) 0.0017(4) 0.0004(5)
C00N 0.0226(6) 0.0321(7) 0.0159(5) -0.0032(5) 0.0009(4) 0.0075(5)
C00O 0.0235(6) 0.0203(6) 0.0186(6) -0.0046(5) -0.0041(4) 0.0062(5)
C00P 0.0241(6) 0.0194(6) 0.0204(6) -0.0031(5) 0.0006(5) 0.0009(5)
C00Q 0.0304(6) 0.0132(6) 0.0241(6) -0.0006(5) -0.0039(5) -0.0013(5)
C00R 0.0204(6) 0.0233(6) 0.0226(6) -0.0055(5) 0.0005(5) 0.0012(5)
C00S 0.0237(6) 0.0284(7) 0.0198(6) -0.0027(5) -0.0027(5) -0.0029(5)
C00T 0.0203(6) 0.0289(7) 0.0244(6) 0.0009(5) -0.0019(5) 0.0049(5)
C00U 0.0329(7) 0.0258(7) 0.0224(6) 0.0010(5) -0.0031(5) 0.0117(5)
C00V 0.0321(7) 0.0280(7) 0.0255(7) -0.0115(5) -0.0040(5) -0.0041(5)
C00W 0.0364(7) 0.0172(6) 0.0327(7) 0.0075(5) 0.0002(6) -0.0016(5)
C00X 0.0323(7) 0.0218(6) 0.0280(7) -0.0090(5) 0.0008(5) 0.0016(5)
C00Y 0.0302(7) 0.0379(8) 0.0229(6) -0.0052(6) -0.0083(5) 0.0145(6)
C00Z 0.0212(6) 0.0337(7) 0.0269(7) -0.0114(5) -0.0039(5) 0.0047(5)

loop_
_atom_type_symbol
_atom_type_description
_atom_type_scat_dispersion_real
_atom_type_scat_dispersion_imag
_atom_type_scat_source
C C 0.0181 0.0091 'International Tables Vol C Tables 4.2.6.8 and 6.1.1.4'
H H 0.0000 0.0000 'International Tables Vol C Tables 4.2.6.8 and 6.1.1.4'
F F 0.0727 0.0534 'International Tables Vol C Tables 4.2.6.8 and 6.1.1.4'
N N 0.0311 0.0180 'International Tables Vol C Tables 4.2.6.8 and 6.1.1.4'

loop_
_geom_angle_atom_site_label_1
_geom_angle_atom_site_label_2
_geom_angle_atom_site_label_3
_geom_angle
_geom_angle_site_symmetry_1
_geom_angle_site_symmetry_3
_geom_angle_publ_flag
C00A N004 C00C 108.39(9) . . ?
C00A N004 C00Q 126.17(10) . . ?
C00C N004 C00Q 125.42(10) . . ?
C00F N005 C00G 108.27(10) . . ?
C00F N005 C00T 126.68(10) . . ?
C00G N005 C00T 124.73(10) . . ?
C00D N006 C00L 108.39(10) . . ?
C00D N006 C00W 125.33(11) . . ?
C00L N006 C00W 125.76(11) . . ?
C00A C007 C009 106.72(10) . . ?
C00E C007 C009 134.55(11) . . ?
C00E C007 C00A 118.74(10) . . ?
C00D C008 C00J 106.10(10) . . ?
C00D C008 C00K 126.30(10) . . ?
C00J C008 C00K 127.60(10) . . ?
C007 C009 C00K 125.41(10) . . ?
C00C C009 C007 106.02(10) . . ?
C00C C009 C00K 128.49(10) . . ?
N004 C00A C007 108.02(10) . . ?
N004 C00A C00O 129.78(11) . . ?
C00O C00A C007 122.20(11) . . ?
C00F C00B C00H 105.73(10) . . ?
C00F C00B C00K 123.13(10) . . ?
C00H C00B C00K 131.01(10) . . ?
N004 C00C H00C 124.6 . . ?
C009 C00C N004 110.84(10) . . ?
C009 C00C H00C 124.6 . . ?
N006 C00D C008 110.79(10) . . ?
N006 C00D H00D 124.6 . . ?
C008 C00D H00D 124.6 . . ?
C007 C00E H00E 120.6 . . ?
C00M C00E C007 118.86(11) . . ?
C00M C00E H00E 120.6 . . ?
N005 C00F C00B 111.28(10) . . ?
N005 C00F H00F 124.4 . . ?
C00B C00F H00F 124.4 . . ?
N005 C00G C00H 108.42(10) . . ?
N005 C00G C00S 128.19(11) . . ?
C00S C00G C00H 123.38(11) . . ?
C00G C00H C00B 106.29(10) . . ?
C00P C00H C00B 136.18(11) . . ?
C00P C00H C00G 117.52(11) . . ?
F001 C00I F002 105.81(9) . . ?
F001 C00I F003 105.95(9) . . ?
F001 C00I C00K 112.62(9) . . ?
F002 C00I C00K 112.60(9) . . ?
F003 C00I F002 106.19(9) . . ?
F003 C00I C00K 113.08(9) . . ?
C00L C00J C008 106.52(10) . . ?
C00R C00J C008 135.12(11) . . ?
C00R C00J C00L 118.34(11) . . ?
C008 C00K C009 110.49(9) . . ?
C008 C00K C00B 113.18(9) . . ?
C008 C00K C00I 107.53(9) . . ?
C009 C00K C00B 109.75(9) . . ?
C009 C00K C00I 108.46(9) . . ?
C00B C00K C00I 107.25(9) . . ?
N006 C00L C00J 108.20(10) . . ?
N006 C00L C00U 128.97(12) . . ?
C00U C00L C00J 122.82(12) . . ?
C00E C00M H00M 119.3 . . ?
C00E C00M C00N 121.35(12) . . ?
C00N C00M H00M 119.3 . . ?
C00M C00N H00N 119.4 . . ?
C00O C00N C00M 121.28(11) . . ?
C00O C00N H00N 119.4 . . ?
C00A C00O H00O 121.2 . . ?
C00N C00O C00A 117.57(11) . . ?
C00N C00O H00O 121.2 . . ?
C00H C00P H00P 120.3 . . ?
C00X C00P C00H 119.36(12) . . ?
C00X C00P H00P 120.3 . . ?
N004 C00Q H00A 109.5 . . ?
N004 C00Q H00B 109.5 . . ?
N004 C00Q H00G 109.5 . . ?
H00A C00Q H00B 109.5 . . ?
H00A C00Q H00G 109.5 . . ?
H00B C00Q H00G 109.5 . . ?
C00J C00R H00R 120.6 . . ?
C00Z C00R C00J 118.88(12) . . ?
C00Z C00R H00R 120.6 . . ?
C00G C00S H00S 121.4 . . ?
C00V C00S C00G 117.18(12) . . ?
C00V C00S H00S 121.4 . . ?
N005 C00T H00H 109.5 . . ?
N005 C00T H00I 109.5 . . ?
N005 C00T H00J 109.5 . . ?
H00H C00T H00I 109.5 . . ?
H00H C00T H00J 109.5 . . ?
H00I C00T H00J 109.5 . . ?
C00L C00U H00U 121.4 . . ?
C00Y C00U C00L 117.18(13) . . ?
C00Y C00U H00U 121.4 . . ?
C00S C00V H00V 119.5 . . ?
C00S C00V C00X 121.05(12) . . ?
C00X C00V H00V 119.5 . . ?
N006 C00W H00K 109.5 . . ?
N006 C00W H00L 109.5 . . ?
N006 C00W H00Q 109.5 . . ?
H00K C00W H00L 109.5 . . ?
H00K C00W H00Q 109.5 . . ?
H00L C00W H00Q 109.5 . . ?
C00P C00X C00V 121.49(12) . . ?
C00P C00X H00X 119.3 . . ?
C00V C00X H00X 119.3 . . ?
C00U C00Y H00Y 119.3 . . ?
C00U C00Y C00Z 121.33(12) . . ?
C00Z C00Y H00Y 119.3 . . ?
C00R C00Z C00Y 121.44(12) . . ?
C00R C00Z H00Z 119.3 . . ?
C00Y C00Z H00Z 119.3 . . ?

loop_
_geom_bond_atom_site_label_1
_geom_bond_atom_site_label_2
_geom_bond_distance
_geom_bond_site_symmetry_2
_geom_bond_publ_flag
F001 C00I 1.3423(13) . ?
F002 C00I 1.3499(13) . ?
F003 C00I 1.3466(14) . ?
N004 C00A 1.3736(15) . ?
N004 C00C 1.3742(15) . ?
N004 C00Q 1.4536(15) . ?
N005 C00F 1.3653(15) . ?
N005 C00G 1.3715(16) . ?
N005 C00T 1.4559(15) . ?
N006 C00D 1.3710(15) . ?
N006 C00L 1.3742(16) . ?
N006 C00W 1.4568(16) . ?
C007 C009 1.4411(15) . ?
C007 C00A 1.4198(16) . ?
C007 C00E 1.4050(16) . ?
C008 C00D 1.3710(17) . ?
C008 C00J 1.4432(16) . ?
C008 C00K 1.5242(15) . ?
C009 C00C 1.3712(16) . ?
C009 C00K 1.5271(15) . ?
C00A C00O 1.3990(16) . ?
C00B C00F 1.3727(16) . ?
C00B C00H 1.4475(16) . ?
C00B C00K 1.5314(15) . ?
C00C H00C 0.9500 . ?
C00D H00D 0.9500 . ?
C00E H00E 0.9500 . ?
C00E C00M 1.3865(17) . ?
C00F H00F 0.9500 . ?
C00G C00H 1.4190(16) . ?
C00G C00S 1.3976(17) . ?
C00H C00P 1.4073(17) . ?
C00I C00K 1.5418(16) . ?
C00J C00L 1.4159(17) . ?
C00J C00R 1.4071(17) . ?
C00L C00U 1.3992(17) . ?
C00M H00M 0.9500 . ?
C00M C00N 1.4029(19) . ?
C00N H00N 0.9500 . ?
C00N C00O 1.3809(19) . ?
C00O H00O 0.9500 . ?
C00P H00P 0.9500 . ?
C00P C00X 1.3824(18) . ?
C00Q H00A 0.9800 . ?
C00Q H00B 0.9800 . ?
C00Q H00G 0.9800 . ?
C00R H00R 0.9500 . ?
C00R C00Z 1.3857(18) . ?
C00S H00S 0.9500 . ?
C00S C00V 1.3768(19) . ?
C00T H00H 0.9800 . ?
C00T H00I 0.9800 . ?
C00T H00J 0.9800 . ?
C00U H00U 0.9500 . ?
C00U C00Y 1.380(2) . ?
C00V H00V 0.9500 . ?
C00V C00X 1.407(2) . ?
C00W H00K 0.9800 . ?
C00W H00L 0.9800 . ?
C00W H00Q 0.9800 . ?
C00X H00X 0.9500 . ?
C00Y H00Y 0.9500 . ?
C00Y C00Z 1.402(2) . ?
C00Z H00Z 0.9500 . ?

loop_
_geom_torsion_atom_site_label_1
_geom_torsion_atom_site_label_2
_geom_torsion_atom_site_label_3
_geom_torsion_atom_site_label_4
_geom_torsion
_geom_torsion_site_symmetry_1
_geom_torsion_site_symmetry_2
_geom_torsion_site_symmetry_3
_geom_torsion_site_symmetry_4
_geom_torsion_publ_flag
F001 C00I C00K C008 54.71(12) . . . . ?
F001 C00I C00K C009 174.22(9) . . . . ?
F001 C00I C00K C00B -67.31(12) . . . . ?
F002 C00I C00K C008 174.25(9) . . . . ?
F002 C00I C00K C009 -66.24(12) . . . . ?
F002 C00I C00K C00B 52.23(12) . . . . ?
F003 C00I C00K C008 -65.37(12) . . . . ?
F003 C00I C00K C009 54.14(12) . . . . ?
F003 C00I C00K C00B 172.61(9) . . . . ?
N004 C00A C00O C00N -179.57(11) . . . . ?
N005 C00G C00H C00B -0.42(13) . . . . ?
N005 C00G C00H C00P 178.64(10) . . . . ?
N005 C00G C00S C00V -178.59(12) . . . . ?
N006 C00L C00U C00Y -178.61(12) . . . . ?
C007 C009 C00C N004 0.54(13) . . . . ?
C007 C009 C00K C008 -46.90(14) . . . . ?
C007 C009 C00K C00B 78.59(13) . . . . ?
C007 C009 C00K C00I -164.54(10) . . . . ?
C007 C00A C00O C00N 0.42(17) . . . . ?
C007 C00E C00M C00N 0.36(18) . . . . ?
C008 C00J C00L N006 -0.58(13) . . . . ?
C008 C00J C00L C00U -179.29(11) . . . . ?
C008 C00J C00R C00Z 179.31(12) . . . . ?
C009 C007 C00A N004 -0.61(12) . . . . ?
C009 C007 C00A C00O 179.40(10) . . . . ?
C009 C007 C00E C00M -179.79(12) . . . . ?
C00A N004 C00C C009 -0.94(13) . . . . ?
C00A C007 C009 C00C 0.05(12) . . . . ?
C00A C007 C009 C00K -177.08(10) . . . . ?
C00A C007 C00E C00M 0.17(16) . . . . ?
C00B C00H C00P C00X 178.83(13) . . . . ?
C00C N004 C00A C007 0.94(12) . . . . ?
C00C N004 C00A C00O -179.07(11) . . . . ?
C00C C009 C00K C008 136.62(12) . . . . ?
C00C C009 C00K C00B -97.88(14) . . . . ?
C00C C009 C00K C00I 18.99(16) . . . . ?
C00D N006 C00L C00J 0.52(13) . . . . ?
C00D N006 C00L C00U 179.13(12) . . . . ?
C00D C008 C00J C00L 0.42(13) . . . . ?
C00D C008 C00J C00R -177.96(13) . . . . ?
C00D C008 C00K C009 133.80(12) . . . . ?
C00D C008 C00K C00B 10.27(16) . . . . ?
C00D C008 C00K C00I -108.00(13) . . . . ?
C00E C007 C009 C00C -179.98(12) . . . . ?
C00E C007 C009 C00K 2.9(2) . . . . ?
C00E C007 C00A N004 179.42(10) . . . . ?
C00E C007 C00A C00O -0.57(16) . . . . ?
C00E C00M C00N C00O -0.53(19) . . . . ?
C00F N005 C00G C00H 0.84(13) . . . . ?
C00F N005 C00G C00S -179.20(12) . . . . ?
C00F C00B C00H C00G -0.14(12) . . . . ?
C00F C00B C00H C00P -178.94(13) . . . . ?
C00F C00B C00K C008 126.97(12) . . . . ?
C00F C00B C00K C009 3.03(15) . . . . ?
C00F C00B C00K C00I -114.60(12) . . . . ?
C00G N005 C00F C00B -0.96(13) . . . . ?
C00G C00H C00P C00X 0.13(17) . . . . ?
C00G C00S C00V C00X -0.2(2) . . . . ?
C00H C00B C00F N005 0.68(13) . . . . ?
C00H C00B C00K C008 -57.73(16) . . . . ?
C00H C00B C00K C009 178.33(11) . . . . ?
C00H C00B C00K C00I 60.69(15) . . . . ?
C00H C00G C00S C00V 1.37(19) . . . . ?
C00H C00P C00X C00V 1.0(2) . . . . ?
C00J C008 C00D N006 -0.11(13) . . . . ?
C00J C008 C00K C009 -46.71(15) . . . . ?
C00J C008 C00K C00B -170.24(10) . . . . ?
C00J C008 C00K C00I 71.49(14) . . . . ?
C00J C00L C00U C00Y -0.18(19) . . . . ?
C00J C00R C00Z C00Y -0.84(19) . . . . ?
C00K C008 C00D N006 179.47(10) . . . . ?
C00K C008 C00J C00L -179.16(11) . . . . ?
C00K C008 C00J C00R 2.5(2) . . . . ?
C00K C009 C00C N004 177.55(10) . . . . ?
C00K C00B C00F N005 176.99(10) . . . . ?
C00K C00B C00H C00G -176.05(11) . . . . ?
C00K C00B C00H C00P 5.1(2) . . . . ?
C00L N006 C00D C008 -0.25(14) . . . . ?
C00L C00J C00R C00Z 1.08(17) . . . . ?
C00L C00U C00Y C00Z 0.5(2) . . . . ?
C00M C00N C00O C00A 0.13(18) . . . . ?
C00Q N004 C00A C007 179.59(10) . . . . ?
C00Q N004 C00A C00O -0.42(19) . . . . ?
C00Q N004 C00C C009 -179.59(11) . . . . ?
C00R C00J C00L N006 178.12(10) . . . . ?
C00R C00J C00L C00U -0.59(18) . . . . ?
C00S C00G C00H C00B 179.61(11) . . . . ?
C00S C00G C00H C00P -1.33(18) . . . . ?
C00S C00V C00X C00P -0.9(2) . . . . ?
C00T N005 C00F C00B -174.70(11) . . . . ?
C00T N005 C00G C00H 174.73(11) . . . . ?
C00T N005 C00G C00S -5.3(2) . . . . ?
C00U C00Y C00Z C00R 0.1(2) . . . . ?
C00W N006 C00D C008 -172.34(12) . . . . ?
C00W N006 C00L C00J 172.57(11) . . . . ?
C00W N006 C00L C00U -8.8(2) . . . . ?
